data_7211142
loop_
_publ_author_name
'Sowa, Micha\/l'
'\'Slepokura, Katarzyna'
'Matczak-Jon, Ewa'

_publ_section_title
;
 Cocrystals of fisetin, luteolin and genistein with pyridinecarboxamide
 coformers: crystal structures, analysis of intermolecular interactions,
 spectral and thermal characterization
;
_journal_issue 38
_journal_name_full CrystEngComm
_journal_page_first 7696
_journal_paper_doi 10.1039/c3ce41285g
_journal_volume 15
_journal_year 2013
_chemical_formula_moiety 'C15 H10 O6, 2(C6 H6 N2 O), 0.5(C2 H6 O)'
_chemical_formula_sum 'C28 H25 N4 O8.5'
_chemical_formula_weight 553.52
_chemical_name_systematic
;
 ?
;
_space_group_crystal_system monoclinic
_space_group_IT_number 14
_space_group_name_Hall '-P 2ybc'
_space_group_name_H-M_alt 'P 1 21/c 1'
_symmetry_space_group_name_Hall '-P 2ybc'
_symmetry_space_group_name_H-M 'P 1 21/c 1'
_atom_sites_solution_hydrogens difmap
_atom_sites_solution_primary direct
_atom_sites_solution_secondary difmap
_audit_creation_method SHELXL-2013
_cell_angle_alpha 90
_cell_angle_beta 97.88(3)
_cell_angle_gamma 90
_cell_formula_units_Z 4
_cell_length_a 7.449(2)
_cell_length_b 33.320(8)
_cell_length_c 10.028(3)
_cell_measurement_reflns_used 14281
_cell_measurement_temperature 100(2)
_cell_measurement_theta_max 28.84
_cell_measurement_theta_min 2.74
_cell_volume 2465.5(12)
_computing_cell_refinement
;
CrysAlisPro, Agilent Technologies,
Version 1.171.36.20 (release 27-06-2012 CrysAlis171 .NET)
(compiled Jul 11 2012,15:38:31)
;
_computing_data_collection
;
CrysAlisPro, Agilent Technologies,
Version 1.171.36.20 (release 27-06-2012 CrysAlis171 .NET)
(compiled Jul 11 2012,15:38:31)
;
_computing_data_reduction
;
CrysAlisPro, Agilent Technologies,
Version 1.171.36.20 (release 27-06-2012 CrysAlis171 .NET)
(compiled Jul 11 2012,15:38:31)
;
_computing_structure_refinement 'SHELXL-2013 (Sheldrick, 2013)'
_diffrn_ambient_temperature 100(2)
_diffrn_measured_fraction_theta_full 0.999
_diffrn_measured_fraction_theta_max 0.944
_diffrn_measurement_device_type
;
Xcalibur R kappa-geometry diffractometer with a Ruby 
CCD camera
;
_diffrn_measurement_method 'omega scan'
_diffrn_radiation_type MoK\a
_diffrn_radiation_wavelength 0.71073
_diffrn_reflns_av_R_equivalents 0.0395
_diffrn_reflns_av_unetI/netI 0.0292
_diffrn_reflns_Laue_measured_fraction_full 0.999
_diffrn_reflns_Laue_measured_fraction_max 0.944
_diffrn_reflns_limit_h_max 10
_diffrn_reflns_limit_h_min -9
_diffrn_reflns_limit_k_max 45
_diffrn_reflns_limit_k_min -44
_diffrn_reflns_limit_l_max 13
_diffrn_reflns_limit_l_min -13
_diffrn_reflns_number 44935
_diffrn_reflns_point_group_measured_fraction_full 0.999
_diffrn_reflns_point_group_measured_fraction_max 0.944
_diffrn_reflns_theta_full 26.000
_diffrn_reflns_theta_max 28.900
_diffrn_reflns_theta_min 2.751
_diffrn_source 'Enhance (Mo) X-ray Source'
_exptl_absorpt_coefficient_mu 0.112
_exptl_absorpt_correction_T_max 1.000
_exptl_absorpt_correction_T_min 0.978
_exptl_absorpt_correction_type multi-scan
_exptl_absorpt_process_details
;
CrysAlisPro, Agilent Technologies,
Version 1.171.36.20 (release 27-06-2012 CrysAlis171 .NET)
(compiled Jul 11 2012,15:38:31)
Empirical absorption correction using spherical harmonics,
 implemented in SCALE3 ABSPACK scaling algorithm.
;
_exptl_crystal_colour yellow
_exptl_crystal_density_diffrn 1.491
_exptl_crystal_description plate
_exptl_crystal_F_000 1156
_exptl_crystal_size_max 0.24
_exptl_crystal_size_mid 0.19
_exptl_crystal_size_min 0.05
_refine_diff_density_max 0.345
_refine_diff_density_min -0.262
_refine_diff_density_rms 0.051
_refine_ls_extinction_method none
_refine_ls_goodness_of_fit_ref 1.061
_refine_ls_hydrogen_treatment constr
_refine_ls_matrix_type full
_refine_ls_number_parameters 396
_refine_ls_number_reflns 6122
_refine_ls_number_restraints 5
_refine_ls_restrained_S_all 1.060
_refine_ls_R_factor_all 0.0614
_refine_ls_R_factor_gt 0.0464
_refine_ls_shift/su_max 0.001
_refine_ls_shift/su_mean 0.000
_refine_ls_structure_factor_coef Fsqd
_refine_ls_weighting_details
;
 w=1/[\s^2^(Fo^2^)+(0.0450P)^2^+1.4111P]
 where P=(Fo^2^+2Fc^2^)/3
;
_refine_ls_weighting_scheme calc
_refine_ls_wR_factor_gt 0.1026
_refine_ls_wR_factor_ref 0.1090
_reflns_Friedel_coverage 0.000
_reflns_number_gt 5070
_reflns_number_total 6122
_reflns_threshold_expression 'I > 2\s(I)'
_cod_data_source_file c3ce41285g.txt
_cod_data_source_block fisnam2
_cod_original_formula_sum 'C28 H25 N4 O8.50'
_cod_database_code 7211142
_shelx_space_group_comment
;
The symmetry employed for this shelxl refinement is uniquely defined
by the following loop, which should always be used as a source of
symmetry information in preference to the above space-group names.
They are only intended as comments.
;
_shelx_estimated_absorpt_t_min 0.974
_shelx_estimated_absorpt_t_max 0.994
_shelxl_version_number 2013-2

loop_
_space_group_symop_operation_xyz
'x, y, z'
'-x, y+1/2, -z+1/2'
'-x, -y, -z'
'x, -y-1/2, z-1/2'

loop_
_atom_site_label
_atom_site_type_symbol
_atom_site_fract_x
_atom_site_fract_y
_atom_site_fract_z
_atom_site_U_iso_or_equiv
_atom_site_adp_type
_atom_site_occupancy
_atom_site_site_symmetry_order
_atom_site_calc_flag
_atom_site_refinement_flags_posn
_atom_site_refinement_flags_adp
_atom_site_refinement_flags_occupancy
_atom_site_disorder_assembly
_atom_site_disorder_group
O1 O 0.24153(14) 0.52028(3) 0.51959(10) 0.0139(2) Uani 1 1 d . . . . .
O3 O 0.47640(16) 0.46379(3) 0.80135(11) 0.0213(2) Uani 1 1 d . . . . .
H3 H 0.5018 0.4717 0.8813 0.032 Uiso 1 1 calc R U . . .
O4 O 0.47644(16) 0.53779(3) 0.90625(11) 0.0219(3) Uani 1 1 d . . . . .
O7 O 0.05006(15) 0.65621(3) 0.47552(10) 0.0180(2) Uani 1 1 d . . . . .
H7 H -0.0074 0.6476 0.4033 0.027 Uiso 1 1 calc R U . . .
O13 O 0.45451(14) 0.34552(3) 0.53194(10) 0.0161(2) Uani 1 1 d . . . . .
H13 H 0.5283 0.3498 0.6016 0.024 Uiso 1 1 calc R U . . .
O14 O 0.25695(15) 0.34755(3) 0.27827(10) 0.0179(2) Uani 1 1 d . . . . .
H14 H 0.3089 0.3281 0.3208 0.027 Uiso 1 1 calc R U . . .
C2 C 0.32147(19) 0.48863(4) 0.59279(14) 0.0129(3) Uani 1 1 d . . . . .
C3 C 0.3986(2) 0.49453(4) 0.72341(15) 0.0151(3) Uani 1 1 d . . . . .
C4 C 0.4039(2) 0.53356(4) 0.78697(14) 0.0148(3) Uani 1 1 d . . . . .
C5 C 0.3138(2) 0.60544(4) 0.75196(14) 0.0151(3) Uani 1 1 d . . . . .
H5 H 0.3714 0.6118 0.8399 0.018 Uiso 1 1 calc R U . . .
C6 C 0.2271(2) 0.63497(4) 0.67373(15) 0.0158(3) Uani 1 1 d . . . . .
H6 H 0.2258 0.6617 0.7068 0.019 Uiso 1 1 calc R U . . .
C7 C 0.13903(19) 0.62574(4) 0.54322(14) 0.0138(3) Uani 1 1 d . . . . .
C8 C 0.14640(19) 0.58720(4) 0.49201(14) 0.0134(3) Uani 1 1 d . . . . .
H8 H 0.0908 0.5810 0.4034 0.016 Uiso 1 1 calc R U . . .
C9 C 0.23764(19) 0.55774(4) 0.57395(14) 0.0124(3) Uani 1 1 d . . . . .
C10 C 0.31944(19) 0.56574(4) 0.70464(14) 0.0131(3) Uani 1 1 d . . . . .
C11 C 0.30964(19) 0.45170(4) 0.51218(14) 0.0125(3) Uani 1 1 d . . . . .
C12 C 0.38800(19) 0.41554(4) 0.56317(14) 0.0132(3) Uani 1 1 d . . . . .
H12 H 0.4510 0.4149 0.6522 0.016 Uiso 1 1 calc R U . . .
C14 C 0.27819(19) 0.38103(4) 0.35598(14) 0.0137(3) Uani 1 1 d . . . . .
C13 C 0.37533(19) 0.38084(4) 0.48642(14) 0.0128(3) Uani 1 1 d . . . . .
C15 C 0.20281(19) 0.41687(4) 0.30426(14) 0.0152(3) Uani 1 1 d . . . . .
H15 H 0.1397 0.4174 0.2153 0.018 Uiso 1 1 calc R U . . .
C16 C 0.21787(19) 0.45184(4) 0.37987(14) 0.0149(3) Uani 1 1 d . . . . .
H16 H 0.1659 0.4760 0.3421 0.018 Uiso 1 1 calc R U . . .
O1A O 0.35553(15) 0.26783(3) 0.31643(10) 0.0173(2) Uani 1 1 d . . . . .
N1A N 0.16174(16) 0.15161(4) 0.25400(12) 0.0146(3) Uani 1 1 d . . . . .
N2A N 0.38810(18) 0.26021(4) 0.54167(13) 0.0184(3) Uani 1 1 d . . . . .
H2A1 H 0.4132 0.2858 0.5555 0.022 Uiso 1 1 calc R U . . .
H2A2 H 0.3857 0.2439 0.6105 0.022 Uiso 1 1 calc R U . . .
C7A C 0.35384(19) 0.24614(4) 0.41674(14) 0.0136(3) Uani 1 1 d . . . . .
C4A C 0.37597(19) 0.17280(4) 0.49335(14) 0.0156(3) Uani 1 1 d . . . . .
H4A H 0.4472 0.1800 0.5759 0.019 Uiso 1 1 calc R U . . .
C3A C 0.31197(19) 0.20213(4) 0.39967(14) 0.0128(3) Uani 1 1 d . . . . .
C2A C 0.20344(19) 0.19022(4) 0.28218(14) 0.0131(3) Uani 1 1 d . . . . .
H2A H 0.1569 0.2102 0.2193 0.016 Uiso 1 1 calc R U . . .
C6A C 0.2285(2) 0.12370(4) 0.34307(15) 0.0161(3) Uani 1 1 d . . . . .
H6A H 0.2025 0.0963 0.3225 0.019 Uiso 1 1 calc R U . . .
C5A C 0.3338(2) 0.13294(5) 0.46387(15) 0.0175(3) Uani 1 1 d . . . . .
H5A H 0.3765 0.1123 0.5256 0.021 Uiso 1 1 calc R U . . .
O1B O 0.09441(16) 0.76131(3) 0.37813(11) 0.0230(3) Uani 1 1 d . . . . .
N2B N 0.09399(18) 0.73628(4) 0.58726(13) 0.0187(3) Uani 1 1 d . . . . .
H2B1 H 0.0654 0.7120 0.5567 0.022 Uiso 1 1 calc R U . . .
H2B2 H 0.1093 0.7409 0.6745 0.022 Uiso 1 1 calc R U . . .
C4B C 0.1034(2) 0.84054(5) 0.48554(15) 0.0163(3) Uani 1 1 d . . . . .
H4B H 0.0326 0.8380 0.3997 0.020 Uiso 1 1 calc R U . . .
C3B C 0.16120(19) 0.80665(4) 0.56027(14) 0.0137(3) Uani 1 1 d . . . . .
C2B C 0.26480(19) 0.81209(4) 0.68619(14) 0.0149(3) Uani 1 1 d . . . . .
H2B H 0.3018 0.7890 0.7386 0.018 Uiso 1 1 calc R U . . .
N1B N 0.31422(17) 0.84831(4) 0.73629(12) 0.0163(3) Uani 1 1 d . . . . .
C7B C 0.11402(19) 0.76587(4) 0.50173(15) 0.0151(3) Uani 1 1 d . . . . .
C5B C 0.1508(2) 0.87808(5) 0.53833(16) 0.0182(3) Uani 1 1 d . . . . .
H5B H 0.1110 0.9017 0.4901 0.022 Uiso 1 1 calc R U . . .
C6B C 0.2571(2) 0.88058(5) 0.66260(15) 0.0174(3) Uani 1 1 d . . . . .
H6B H 0.2912 0.9064 0.6974 0.021 Uiso 1 1 calc R U . . .
O1E O 0.8655(12) 0.5404(2) 1.0109(9) 0.038(2) Uani 0.407(4) 1 d D . P A -1
H1E H 0.7624 0.5316 0.9804 0.057 Uiso 0.407(4) 1 calc R U P A -1
C1E C 0.983(2) 0.5076(4) 1.052(2) 0.028(2) Uani 0.407(4) 1 d D . P A -1
H1E1 H 0.9252 0.4893 1.1116 0.034 Uiso 0.407(4) 1 calc R U P A -1
H1E2 H 1.0978 0.5176 1.1033 0.034 Uiso 0.407(4) 1 calc R U P A -1
C2E C 1.022(3) 0.4853(5) 0.928(2) 0.042(5) Uani 0.407(4) 1 d D . P A -1
H2E1 H 1.0976 0.4618 0.9552 0.063 Uiso 0.407(4) 1 calc R U P A -1
H2E2 H 1.0868 0.5031 0.8731 0.063 Uiso 0.407(4) 1 calc R U P A -1
H2E3 H 0.9081 0.4767 0.8762 0.063 Uiso 0.407(4) 1 calc R U P A -1
O10E O 1.133(4) 0.4616(7) 0.966(4) 0.012(5) Uiso 0.093(4) 1 d D . P A -2
H10E H 1.1771 0.4602 0.8934 0.018 Uiso 0.093(4) 1 calc R U P A -2
C10E C 1.081(3) 0.5021(7) 0.988(4) 0.031(6) Uiso 0.093(4) 1 d D . P A -2
H10A H 1.1214 0.5199 0.9190 0.038 Uiso 0.093(4) 1 calc R U P A -2
H10B H 1.1381 0.5113 1.0778 0.038 Uiso 0.093(4) 1 calc R U P A -2
C20E C 0.877(3) 0.5036(13) 0.980(4) 0.075(14) Uiso 0.093(4) 1 d D . P A -2
H20A H 0.8270 0.5203 0.9033 0.113 Uiso 0.093(4) 1 calc R U P A -2
H20B H 0.8444 0.5152 1.0632 0.113 Uiso 0.093(4) 1 calc R U P A -2
H20C H 0.8278 0.4764 0.9682 0.113 Uiso 0.093(4) 1 calc R U P A -2

loop_
_atom_site_aniso_label
_atom_site_aniso_U_11
_atom_site_aniso_U_22
_atom_site_aniso_U_33
_atom_site_aniso_U_23
_atom_site_aniso_U_13
_atom_site_aniso_U_12
O1 0.0194(5) 0.0093(5) 0.0122(5) 0.0003(4) -0.0005(4) 0.0014(4)
O3 0.0363(6) 0.0123(5) 0.0124(5) 0.0002(4) -0.0067(5) 0.0048(5)
O4 0.0349(6) 0.0149(5) 0.0132(5) 0.0001(4) -0.0062(5) 0.0014(5)
O7 0.0262(6) 0.0113(5) 0.0145(5) -0.0007(4) -0.0045(4) 0.0039(4)
O13 0.0218(5) 0.0115(5) 0.0133(5) -0.0005(4) -0.0033(4) 0.0016(4)
O14 0.0269(6) 0.0114(5) 0.0136(5) -0.0027(4) -0.0033(4) 0.0021(4)
C2 0.0145(7) 0.0096(6) 0.0146(7) 0.0027(5) 0.0014(5) 0.0005(5)
C3 0.0190(7) 0.0105(7) 0.0150(7) 0.0023(6) -0.0001(5) 0.0011(5)
C4 0.0184(7) 0.0126(7) 0.0131(7) 0.0000(6) 0.0010(5) -0.0009(5)
C5 0.0187(7) 0.0134(7) 0.0121(7) -0.0011(6) -0.0015(5) -0.0006(5)
C6 0.0199(7) 0.0114(7) 0.0153(7) -0.0027(6) 0.0000(6) 0.0000(5)
C7 0.0156(7) 0.0121(7) 0.0136(7) 0.0029(5) 0.0014(5) 0.0015(5)
C8 0.0158(7) 0.0139(7) 0.0100(6) 0.0003(5) -0.0002(5) -0.0001(5)
C9 0.0134(6) 0.0102(6) 0.0142(7) -0.0008(5) 0.0039(5) -0.0011(5)
C10 0.0139(6) 0.0129(7) 0.0125(6) 0.0006(5) 0.0015(5) -0.0005(5)
C11 0.0134(6) 0.0122(7) 0.0121(6) -0.0001(5) 0.0025(5) -0.0019(5)
C12 0.0153(7) 0.0131(7) 0.0108(6) 0.0005(5) 0.0004(5) -0.0007(5)
C14 0.0154(7) 0.0137(7) 0.0121(7) -0.0022(5) 0.0023(5) -0.0016(5)
C13 0.0148(7) 0.0105(6) 0.0132(7) 0.0021(5) 0.0022(5) -0.0006(5)
C15 0.0164(7) 0.0164(7) 0.0120(7) 0.0003(6) -0.0011(5) 0.0001(5)
C16 0.0164(7) 0.0125(7) 0.0151(7) 0.0019(6) 0.0000(5) 0.0012(5)
O1A 0.0272(6) 0.0130(5) 0.0116(5) 0.0013(4) 0.0026(4) -0.0013(4)
N1A 0.0163(6) 0.0146(6) 0.0133(6) -0.0011(5) 0.0034(5) -0.0016(5)
N2A 0.0301(7) 0.0117(6) 0.0130(6) -0.0008(5) 0.0015(5) -0.0042(5)
C7A 0.0132(6) 0.0145(7) 0.0127(7) -0.0007(5) 0.0005(5) 0.0001(5)
C4A 0.0150(7) 0.0183(7) 0.0130(7) 0.0013(6) 0.0000(5) -0.0015(5)
C3A 0.0133(6) 0.0133(7) 0.0122(6) 0.0000(5) 0.0036(5) -0.0005(5)
C2A 0.0155(7) 0.0132(7) 0.0111(6) 0.0012(5) 0.0031(5) 0.0005(5)
C6A 0.0183(7) 0.0124(7) 0.0181(7) -0.0003(6) 0.0039(6) -0.0011(5)
C5A 0.0186(7) 0.0157(7) 0.0178(7) 0.0053(6) 0.0011(6) 0.0007(6)
O1B 0.0354(7) 0.0230(6) 0.0100(5) -0.0030(4) 0.0013(4) -0.0005(5)
N2B 0.0309(7) 0.0124(6) 0.0118(6) -0.0018(5) -0.0009(5) -0.0011(5)
C4B 0.0158(7) 0.0197(7) 0.0134(7) 0.0009(6) 0.0016(5) -0.0011(6)
C3B 0.0130(6) 0.0167(7) 0.0120(6) -0.0008(6) 0.0036(5) -0.0015(5)
C2B 0.0150(7) 0.0168(7) 0.0127(7) 0.0007(6) 0.0018(5) -0.0003(5)
N1B 0.0166(6) 0.0182(6) 0.0137(6) -0.0013(5) 0.0005(5) -0.0026(5)
C7B 0.0150(7) 0.0163(7) 0.0135(7) -0.0012(6) 0.0001(5) 0.0013(5)
C5B 0.0199(7) 0.0158(7) 0.0190(7) 0.0046(6) 0.0026(6) 0.0008(6)
C6B 0.0179(7) 0.0158(7) 0.0187(7) -0.0022(6) 0.0035(6) -0.0029(6)
O1E 0.041(3) 0.033(3) 0.038(5) -0.002(2) -0.002(3) 0.0134(17)
C1E 0.024(4) 0.035(5) 0.024(4) 0.006(5) -0.004(4) -0.003(4)
C2E 0.047(6) 0.039(6) 0.047(9) 0.005(5) 0.025(5) 0.010(5)

loop_
_atom_type_symbol
_atom_type_description
_atom_type_scat_dispersion_real
_atom_type_scat_dispersion_imag
_atom_type_scat_source
C C 0.0033 0.0016 'International Tables Vol C Tables 4.2.6.8 and 6.1.1.4'
H H 0.0000 0.0000 'International Tables Vol C Tables 4.2.6.8 and 6.1.1.4'
N N 0.0061 0.0033 'International Tables Vol C Tables 4.2.6.8 and 6.1.1.4'
O O 0.0106 0.0060 'International Tables Vol C Tables 4.2.6.8 and 6.1.1.4'

loop_
_geom_angle_atom_site_label_1
_geom_angle_atom_site_label_2
_geom_angle_atom_site_label_3
_geom_angle
C9 O1 C2 121.37(11)
C3 O3 H3 109.5
C7 O7 H7 109.5
C13 O13 H13 109.5
C14 O14 H14 109.5
C3 C2 O1 119.67(13)
C3 C2 C11 129.20(13)
O1 C2 C11 111.12(12)
O3 C3 C2 121.87(13)
O3 C3 C4 115.94(12)
C2 C3 C4 122.19(13)
O4 C4 C10 124.07(13)
O4 C4 C3 120.32(13)
C10 C4 C3 115.61(13)
C6 C5 C10 121.16(13)
C6 C5 H5 119.4
C10 C5 H5 119.4
C5 C6 C7 119.85(13)
C5 C6 H6 120.1
C7 C6 H6 120.1
O7 C7 C8 123.64(13)
O7 C7 C6 115.90(13)
C8 C7 C6 120.46(13)
C7 C8 C9 118.30(13)
C7 C8 H8 120.9
C9 C8 H8 120.9
O1 C9 C10 121.36(12)
O1 C9 C8 116.34(12)
C10 C9 C8 122.30(13)
C9 C10 C5 117.86(13)
C9 C10 C4 119.74(13)
C5 C10 C4 122.40(13)
C12 C11 C16 118.05(13)
C12 C11 C2 121.87(12)
C16 C11 C2 120.08(13)
C13 C12 C11 121.37(13)
C13 C12 H12 119.3
C11 C12 H12 119.3
O14 C14 C15 118.86(12)
O14 C14 C13 122.35(13)
C15 C14 C13 118.78(13)
O13 C13 C12 122.67(12)
O13 C13 C14 117.28(12)
C12 C13 C14 120.04(13)
C16 C15 C14 121.33(13)
C16 C15 H15 119.3
C14 C15 H15 119.3
C15 C16 C11 120.36(13)
C15 C16 H16 119.8
C11 C16 H16 119.8
C6A N1A C2A 118.11(12)
C7A N2A H2A1 120.0
C7A N2A H2A2 120.0
H2A1 N2A H2A2 120.0
O1A C7A N2A 122.47(14)
O1A C7A C3A 120.06(13)
N2A C7A C3A 117.46(13)
C5A C4A C3A 118.76(13)
C5A C4A H4A 120.6
C3A C4A H4A 120.6
C2A C3A C4A 118.41(13)
C2A C3A C7A 117.49(12)
C4A C3A C7A 124.10(13)
N1A C2A C3A 122.78(13)
N1A C2A H2A 118.6
C3A C2A H2A 118.6
N1A C6A C5A 122.93(14)
N1A C6A H6A 118.5
C5A C6A H6A 118.5
C6A C5A C4A 118.96(14)
C6A C5A H5A 120.5
C4A C5A H5A 120.5
C7B N2B H2B1 120.0
C7B N2B H2B2 120.0
H2B1 N2B H2B2 120.0
C5B C4B C3B 118.92(14)
C5B C4B H4B 120.5
C3B C4B H4B 120.5
C4B C3B C2B 118.24(13)
C4B C3B C7B 119.03(13)
C2B C3B C7B 122.71(13)
N1B C2B C3B 123.00(14)
N1B C2B H2B 118.5
C3B C2B H2B 118.5
C2B N1B C6B 117.76(13)
O1B C7B N2B 123.17(14)
O1B C7B C3B 119.45(13)
N2B C7B C3B 117.38(13)
C6B C5B C4B 118.86(14)
C6B C5B H5B 120.6
C4B C5B H5B 120.6
N1B C6B C5B 123.18(14)
N1B C6B H6B 118.4
C5B C6B H6B 118.4
C1E O1E H1E 109.5
O1E C1E C2E 108.4(8)
O1E C1E H1E1 110.0
C2E C1E H1E1 110.0
O1E C1E H1E2 110.0
C2E C1E H1E2 110.0
H1E1 C1E H1E2 108.4
C1E C2E H2E1 109.5
C1E C2E H2E2 109.5
H2E1 C2E H2E2 109.5
C1E C2E H2E3 109.5
H2E1 C2E H2E3 109.5
H2E2 C2E H2E3 109.5
C10E O10E H10E 109.5
O10E C10E C20E 108.3(9)
O10E C10E H10A 110.0
C20E C10E H10A 110.0
O10E C10E H10B 110.0
C20E C10E H10B 110.0
H10A C10E H10B 108.4
C10E C20E H20A 109.5
C10E C20E H20B 109.5
H20A C20E H20B 109.5
C10E C20E H20C 109.5
H20A C20E H20C 109.5
H20B C20E H20C 109.5

loop_
_geom_bond_atom_site_label_1
_geom_bond_atom_site_label_2
_geom_bond_distance
O1 C9 1.3640(17)
O1 C2 1.3732(17)
O3 C3 1.3681(17)
O3 H3 0.8400
O4 C4 1.2512(18)
O7 C7 1.3445(17)
O7 H7 0.8400
O13 C13 1.3665(17)
O13 H13 0.8400
O14 C14 1.3577(17)
O14 H14 0.8400
C2 C3 1.370(2)
C2 C11 1.468(2)
C3 C4 1.446(2)
C4 C10 1.444(2)
C5 C6 1.364(2)
C5 C10 1.408(2)
C5 H5 0.9500
C6 C7 1.415(2)
C6 H6 0.9500
C7 C8 1.387(2)
C8 C9 1.396(2)
C8 H8 0.9500
C9 C10 1.393(2)
C11 C12 1.404(2)
C11 C16 1.407(2)
C12 C13 1.385(2)
C12 H12 0.9500
C14 C15 1.389(2)
C14 C13 1.405(2)
C15 C16 1.386(2)
C15 H15 0.9500
C16 H16 0.9500
O1A C7A 1.2401(18)
N1A C6A 1.3373(19)
N1A C2A 1.3444(19)
N2A C7A 1.3292(19)
N2A H2A1 0.8800
N2A H2A2 0.8800
C7A C3A 1.504(2)
C4A C5A 1.387(2)
C4A C3A 1.394(2)
C4A H4A 0.9500
C3A C2A 1.392(2)
C2A H2A 0.9500
C6A C5A 1.385(2)
C6A H6A 0.9500
C5A H5A 0.9500
O1B C7B 1.2374(18)
N2B C7B 1.3286(19)
N2B H2B1 0.8800
N2B H2B2 0.8800
C4B C5B 1.385(2)
C4B C3B 1.390(2)
C4B H4B 0.9500
C3B C2B 1.398(2)
C3B C7B 1.503(2)
C2B N1B 1.3393(19)
C2B H2B 0.9500
N1B C6B 1.340(2)
C5B C6B 1.384(2)
C5B H5B 0.9500
C6B H6B 0.9500
O1E C1E 1.429(2)
O1E H1E 0.8400
C1E C2E 1.510(2)
C1E H1E1 0.9900
C1E H1E2 0.9900
C2E H2E1 0.9800
C2E H2E2 0.9800
C2E H2E3 0.9800
O10E C10E 1.430(3)
O10E H10E 0.8400
C10E C20E 1.510(3)
C10E H10A 0.9900
C10E H10B 0.9900
C20E H20A 0.9800
C20E H20B 0.9800
C20E H20C 0.9800

loop_
_geom_hbond_atom_site_label_D
_geom_hbond_atom_site_label_H
_geom_hbond_atom_site_label_A
_geom_hbond_distance_DH
_geom_hbond_distance_HA
_geom_hbond_distance_DA
_geom_hbond_angle_DHA
_geom_hbond_site_symmetry_A
O3 H3 O4 0.84 2.14 2.9054(17) 151.8 3_667
O7 H7 N1A 0.84 1.83 2.6105(18) 154.9 2
O13 H13 N1B 0.84 1.87 2.6983(18) 168.2 2_646
O14 H14 O1A 0.84 2.04 2.7684(16) 144.7 .
N2A H2A1 O13 0.88 2.03 2.8893(17) 164.3 .
N2A H2A2 O1A 0.88 2.14 2.9507(18) 152.2 4_566
N2B H2B1 O7 0.88 2.03 2.8947(17) 168.5 .
N2B H2B2 O1B 0.88 2.06 2.9176(19) 163.9 4_576
O1E H1E O4 0.84 2.17 2.945(9) 154.0 .
C6B H6B O3 0.95 2.58 3.4004(19) 145.0 2_656

loop_
_geom_torsion_atom_site_label_1
_geom_torsion_atom_site_label_2
_geom_torsion_atom_site_label_3
_geom_torsion_atom_site_label_4
_geom_torsion
C9 O1 C2 C3 0.3(2)
C9 O1 C2 C11 -179.50(12)
O1 C2 C3 O3 178.58(13)
C11 C2 C3 O3 -1.7(2)
O1 C2 C3 C4 -1.9(2)
C11 C2 C3 C4 177.86(14)
O3 C3 C4 O4 0.0(2)
C2 C3 C4 O4 -179.59(14)
O3 C3 C4 C10 -179.23(13)
C2 C3 C4 C10 1.2(2)
C10 C5 C6 C7 0.8(2)
C5 C6 C7 O7 177.07(13)
C5 C6 C7 C8 -2.6(2)
O7 C7 C8 C9 -177.70(13)
C6 C7 C8 C9 2.0(2)
C2 O1 C9 C10 2.0(2)
C2 O1 C9 C8 -177.49(12)
C7 C8 C9 O1 179.99(12)
C7 C8 C9 C10 0.5(2)
O1 C9 C10 C5 178.24(13)
C8 C9 C10 C5 -2.3(2)
O1 C9 C10 C4 -2.6(2)
C8 C9 C10 C4 176.85(13)
C6 C5 C10 C9 1.6(2)
C6 C5 C10 C4 -177.49(14)
O4 C4 C10 C9 -178.17(14)
C3 C4 C10 C9 1.0(2)
O4 C4 C10 C5 0.9(2)
C3 C4 C10 C5 -179.87(14)
C3 C2 C11 C12 -2.3(2)
O1 C2 C11 C12 177.45(12)
C3 C2 C11 C16 177.70(15)
O1 C2 C11 C16 -2.55(18)
C16 C11 C12 C13 -0.3(2)
C2 C11 C12 C13 179.72(13)
C11 C12 C13 O13 178.10(13)
C11 C12 C13 C14 -1.8(2)
O14 C14 C13 O13 2.2(2)
C15 C14 C13 O13 -177.16(13)
O14 C14 C13 C12 -177.90(13)
C15 C14 C13 C12 2.8(2)
O14 C14 C15 C16 178.99(13)
C13 C14 C15 C16 -1.7(2)
C14 C15 C16 C11 -0.4(2)
C12 C11 C16 C15 1.4(2)
C2 C11 C16 C15 -178.59(13)
C5A C4A C3A C2A 2.0(2)
C5A C4A C3A C7A -177.53(14)
O1A C7A C3A C2A -27.3(2)
N2A C7A C3A C2A 152.72(14)
O1A C7A C3A C4A 152.22(14)
N2A C7A C3A C4A -27.8(2)
C6A N1A C2A C3A -0.2(2)
C4A C3A C2A N1A -1.7(2)
C7A C3A C2A N1A 177.86(13)
C2A N1A C6A C5A 1.8(2)
N1A C6A C5A C4A -1.5(2)
C3A C4A C5A C6A -0.5(2)
C5B C4B C3B C2B 0.1(2)
C5B C4B C3B C7B -178.46(13)
C4B C3B C2B N1B -1.6(2)
C7B C3B C2B N1B 176.88(13)
C3B C2B N1B C6B 1.6(2)
C4B C3B C7B O1B 29.3(2)
C2B C3B C7B O1B -149.22(15)
C4B C3B C7B N2B -150.18(14)
C2B C3B C7B N2B 31.3(2)
C3B C4B C5B C6B 1.3(2)
C2B N1B C6B C5B -0.1(2)
C4B C5B C6B N1B -1.3(2)
